data_4126534
loop_
_publ_author_name
'Hennersdorf, Felix'
'Fr\"otschel, Julia'
'Weigand, Jan J.'

_publ_section_title
;
 Selective Derivatization of a Hexaphosphane from Functionalization of
 White Phosphorus.
;
_journal_name_full 'Journal of the American Chemical Society'
_journal_paper_doi 10.1021/jacs.7b07704
_journal_year 2017
_chemical_absolute_configuration ad
_chemical_formula_moiety '0.25(C48 H96 Na4 O24), C O P'
_chemical_formula_sum 'C13 H24 Na O7 P'
_chemical_formula_weight 346.28
_space_group_crystal_system monoclinic
_space_group_IT_number 7
_space_group_name_Hall 'P -2yc'
_space_group_name_H-M_alt 'P 1 c 1'
_symmetry_space_group_name_Hall 'P -2yc'
_symmetry_space_group_name_H-M 'P 1 c 1'
_atom_sites_solution_hydrogens geom
_audit_creation_date 2017-06-21
_audit_creation_method
;
Olex2 1.2
(compiled 2015.09.30 svn.r3233 for OlexSys, GUI svn.r5103)
;
_cell_angle_alpha 90
_cell_angle_beta 96.4915(7)
_cell_angle_gamma 90
_cell_formula_units_Z 4
_cell_length_a 10.74960(8)
_cell_length_b 10.45685(7)
_cell_length_c 14.96661(11)
_cell_measurement_reflns_used 13487
_cell_measurement_temperature 100.00(10)
_cell_measurement_theta_max 76.0800
_cell_measurement_theta_min 4.1310
_cell_volume 1671.56(2)
_computing_cell_refinement 'CrysAlisPro 1.171.38.43 (Rigaku OD, 2015)'
_computing_data_collection 'CrysAlisPro 1.171.38.43 (Rigaku OD, 2015)'
_computing_data_reduction 'CrysAlisPro 1.171.38.43 (Rigaku OD, 2015)'
_computing_molecular_graphics 'Olex2 (Dolomanov et al., 2009)'
_computing_publication_material 'Olex2 (Dolomanov et al., 2009)'
_computing_structure_refinement 'ShelXL (Sheldrick, 2015)'
_computing_structure_solution 'ShelXS (Sheldrick, 2008)'
_diffrn_ambient_environment N~2~
_diffrn_ambient_temperature 100.00(10)
_diffrn_detector 'CCD plate'
_diffrn_detector_area_resol_mean 10.5700
_diffrn_detector_type AtlasS2
_diffrn_measured_fraction_theta_full 1.000
_diffrn_measured_fraction_theta_max 0.997
_diffrn_measurement_details
;
List of Runs (angles in degrees, time in seconds):

  # Type    Start    End  Width  t~exp~   \w     \q     \k     \f   Frames
--------------------------------------------------------------------------
  1  \w    -96.00  46.00   0.50    1.00    --  -38.16  19.00 -90.00  284
  2  \w    -69.00  41.00   0.50    1.00    --  -38.16  38.00-180.00  220
  3  \w      6.00 116.00   0.50    1.00    --   38.16  57.00  90.00  220
  4  \w     23.00  97.00   0.50    1.00    --   38.16-125.00-180.00  148
  5  \w    100.00 178.00   0.50    4.00    --  115.00 111.00 -60.00  156
  6  \w     37.00 148.00   0.50    4.00    --  115.00 -61.00 150.00  222
  7  \w     28.00 109.00   0.50    4.00    --  115.00 -94.00 -60.00  162
  8  \w     84.00 178.00   0.50    4.00    --  115.00  45.00  30.00  188
  9  \w     82.00 178.00   0.50    4.00    --  115.00  61.00 -60.00  192
 10  \w    100.00 178.00   0.50    4.00    --  115.00 111.00 150.00  156
 11  \w     84.00 178.00   0.50    4.00    --  115.00  45.00 -90.00  188
 12  \w     60.00 107.00   0.50    4.00    --  115.00 -94.00  60.00   94
 13  \w    101.00 178.00   0.50    4.00    --  115.00 111.00  90.00  154
 14  \w     71.00  98.00   0.50    4.00    --  115.00 178.00 -60.00   54
 15  \w    107.00 177.00   0.50    4.00    --  115.00  30.00   0.00  140
 16  \w   -122.00 -85.00   0.50    1.00    --  -38.16 -19.00-120.00   74
 17  \w    -28.00  16.00   0.50    1.00    --  -38.16 -19.00-120.00   88
 18  \w     20.00  82.00   0.50    1.00    --   38.16 -99.00-150.00  124
 19  \w     26.00  52.00   0.50    1.00    --   38.16  38.00-180.00   52
 20  \w     91.00 117.00   0.50    1.00    --   38.16  38.00-180.00   52
 21  \w     69.00  95.00   0.50    1.00    --   38.16  19.00   0.00   52
 22  \w     30.00  69.00   0.50    1.00    --   38.16  38.00  60.00   78
 23  \w     30.00  82.00   0.50    1.00    --   38.16-125.00  30.00  104
 24  \w     74.00 102.00   0.50    4.00    --  115.00 -94.00-120.00   56
 25  \w     80.00 106.00   0.50    4.00    --  115.00  77.00  30.00   52
 26  \w     38.00  71.00   0.50    4.00    --  115.00 -94.00-120.00   66
 27  \w     71.00  97.00   0.50    4.00    --  115.00 178.00 150.00   52
 28  \w     79.00 104.00   0.50    4.00    --  115.00  77.00   0.00   50
 29  \w     86.00 112.00   0.50    4.00    --  115.00  30.00  30.00   52
 30  \w     79.00 105.00   0.50    4.00    --  115.00  77.00 -30.00   52
 31  \w     82.00 107.00   0.50    4.00    --  115.00  61.00   0.00   50
 32  \w     82.00 114.00   0.50    4.00    --  115.00  77.00  60.00   64
 33  \w     29.00  95.00   0.50    4.00    --  115.00 -94.00 120.00  132
 34  \w     42.00  80.00   0.50    4.00    --  115.00 -94.00 150.00   76
 35  \w    153.00 178.00   0.50    4.00    --  115.00  77.00  60.00   50
 36  \w     84.00 110.00   0.50    4.00    --  115.00  45.00   0.00   52
 37  \w     86.00 112.00   0.50    4.00    --  115.00  45.00  60.00   52
 38  \w     85.00 110.00   0.50    4.00    --  115.00  61.00 -30.00   50
 39  \w     87.00 113.00   0.50    4.00    --  115.00  45.00 -30.00   52
 40  \w     50.00  76.00   0.50    4.00    --  115.00  15.00  30.00   52
 41  \w    126.00 151.00   0.50    4.00    --  115.00 178.00 150.00   50
 42  \w     82.00 119.00   0.50    4.00    --  115.00  30.00  90.00   74
 43  \w     57.00  97.00   0.50    4.00    --  115.00 178.00 120.00   80
 44  \w     82.00 108.00   0.50    4.00    --  115.00  61.00  30.00   52
 45  \w     85.00 111.00   0.50    4.00    --  115.00  30.00  60.00   52
 46  \w    153.00 178.00   0.50    4.00    --  115.00  77.00 -30.00   50
 47  \w     36.00  61.00   0.50    4.00    --  115.00  15.00  60.00   50
 48  \w     82.00 107.00   0.50    4.00    --  115.00  61.00  60.00   50
;
_diffrn_measurement_device 'four-circle diffractometer'
_diffrn_measurement_device_type 'SuperNova, Dual, Cu at zero, AtlasS2'
_diffrn_measurement_method '\w scans'
_diffrn_orient_matrix_type 'CrysAlisPro convention (1999,Acta A55,543-557)'
_diffrn_orient_matrix_UB_11 0.1188688000
_diffrn_orient_matrix_UB_12 0.0829976000
_diffrn_orient_matrix_UB_13 0.0150407000
_diffrn_orient_matrix_UB_21 -0.0141808000
_diffrn_orient_matrix_UB_22 0.0342554000
_diffrn_orient_matrix_UB_23 -0.1007444000
_diffrn_orient_matrix_UB_31 -0.0803411000
_diffrn_orient_matrix_UB_32 0.1168786000
_diffrn_orient_matrix_UB_33 0.0189404000
_diffrn_radiation_monochromator mirror
_diffrn_radiation_probe x-ray
_diffrn_radiation_type CuK\a
_diffrn_radiation_wavelength 1.54184
_diffrn_reflns_av_R_equivalents 0.0206
_diffrn_reflns_av_unetI/netI 0.0189
_diffrn_reflns_Laue_measured_fraction_full 1.000
_diffrn_reflns_Laue_measured_fraction_max 0.997
_diffrn_reflns_limit_h_max 12
_diffrn_reflns_limit_h_min -13
_diffrn_reflns_limit_k_max 13
_diffrn_reflns_limit_k_min -13
_diffrn_reflns_limit_l_max 18
_diffrn_reflns_limit_l_min -18
_diffrn_reflns_number 19621
_diffrn_reflns_point_group_measured_fraction_full 1.000
_diffrn_reflns_point_group_measured_fraction_max 0.997
_diffrn_reflns_theta_full 67.684
_diffrn_reflns_theta_max 76.288
_diffrn_reflns_theta_min 4.139
_diffrn_source 'micro-focus sealed X-ray tube'
_diffrn_source_type 'SuperNova (Cu) X-ray Source'
_exptl_absorpt_coefficient_mu 1.994
_exptl_absorpt_correction_T_max 0.845
_exptl_absorpt_correction_T_min 0.801
_exptl_absorpt_correction_type gaussian
_exptl_absorpt_process_details
;
CrysAlisPro 1.171.38.43 (Rigaku Oxford Diffraction, 2015)
Numerical absorption correction based on gaussian integration over
            a multifaceted crystal model
Empirical absorption correction using spherical harmonics,
 implemented in SCALE3 ABSPACK scaling algorithm.
;
_exptl_crystal_colour colourless
_exptl_crystal_colour_primary colourless
_exptl_crystal_density_diffrn 1.376
_exptl_crystal_description block
_exptl_crystal_F_000 736
_exptl_crystal_size_max 0.147
_exptl_crystal_size_mid 0.135
_exptl_crystal_size_min 0.123
_refine_diff_density_max 0.249
_refine_diff_density_min -0.283
_refine_diff_density_rms 0.049
_refine_ls_abs_structure_details
;
 Refined as an inversion twin.
;
_refine_ls_abs_structure_Flack 0.46(2)
_refine_ls_extinction_method none
_refine_ls_goodness_of_fit_ref 1.050
_refine_ls_hydrogen_treatment constr
_refine_ls_matrix_type full
_refine_ls_number_parameters 411
_refine_ls_number_reflns 5715
_refine_ls_number_restraints 7
_refine_ls_restrained_S_all 1.051
_refine_ls_R_factor_all 0.0309
_refine_ls_R_factor_gt 0.0304
_refine_ls_shift/su_max 0.000
_refine_ls_shift/su_mean 0.000
_refine_ls_structure_factor_coef Fsqd
_refine_ls_weighting_details 'w=1/[\s^2^(Fo^2^)+(0.0542P)^2^+0.2867P] where P=(Fo^2^+2Fc^2^)/3'
_refine_ls_weighting_scheme calc
_refine_ls_wR_factor_gt 0.0822
_refine_ls_wR_factor_ref 0.0827
_reflns_Friedel_coverage 0.996
_reflns_Friedel_fraction_full 1.000
_reflns_Friedel_fraction_max 0.997
_reflns_number_gt 5635
_reflns_number_total 5715
_reflns_threshold_expression 'I > 2\s(I)'
_cod_data_source_file ja7b07704_si_032.cif
_cod_data_source_block NaOCP_2
_cod_original_cell_volume 1671.57(2)
_cod_database_code 4126534
_chemical_oxdiff_formula 'C13 H24 Na1 O7 P1'
_shelx_space_group_comment
;
The symmetry employed for this shelxl refinement is uniquely defined
by the following loop, which should always be used as a source of
symmetry information in preference to the above space-group names.
They are only intended as comments.
;
_reflns_odcompleteness_completeness 100.00
_reflns_odcompleteness_iscentric 1
_reflns_odcompleteness_theta 51.96
_olex2_refinement_description
;
1. Twinned data refinement
 Scales: 0.54(2) 0.46(2)
2. Fixed Uiso
 At 1.2 times of:
  All C(H,H) groups
3. Uiso/Uaniso restraints and constraints
P2B \\sim O2B \\sim C2B: within 2A with sigma of 0.01 and sigma for terminal
atoms of 0.02
4. Same fragment restrains
{P2B, O2B, C2B} sigma for 1-2: 0.02, 1-3: 0.02
as
{P2A, O2A, C2A}
5. Others
 Sof(P2B)=Sof(O2B)=Sof(C2B)=1-FVAR(1)
 Sof(P2A)=Sof(O2A)=Sof(C2A)=FVAR(1)
6.a Secondary CH2 refined with riding coordinates:
 C3(H3A,H3B), C4(H4A,H4B), C5(H5A,H5B), C6(H6A,H6B), C7(H7A,H7B), C8(H8A,H8B),
 C9(H9A,H9B), C10(H10A,H10B), C11(H11A,H11B), C12(H12A,H12B), C13(H13A,H13B),
 C14(H14A,H14B), C15(H15A,H15B), C16(H16A,H16B), C17(H17A,H17B), C18(H18A,H18B),
  C19(H19A,H19B), C20(H20A,H20B), C21(H21A,H21B), C22(H22A,H22B), C23(H23A,
 H23B), C24(H24A,H24B), C25(H25A,H25B), C26(H26A,H26B)
;
_shelx_shelxl_version_number 2014/7
_olex2_submission_special_instructions 'No special instructions were received'
_oxdiff_exptl_absorpt_empirical_details
;
Empirical correction (ABSPACK) includes:
- Absorption correction using spherical harmonics
- Frame scaling
;
_oxdiff_exptl_absorpt_empirical_full_max 1.176
_oxdiff_exptl_absorpt_empirical_full_min 0.838

loop_
_space_group_symop_operation_xyz
'x, y, z'
'x, -y, z+1/2'

loop_
_atom_site_label
_atom_site_type_symbol
_atom_site_fract_x
_atom_site_fract_y
_atom_site_fract_z
_atom_site_U_iso_or_equiv
_atom_site_adp_type
_atom_site_occupancy
_atom_site_site_symmetry_order
_atom_site_calc_flag
_atom_site_refinement_flags_posn
_atom_site_refinement_flags_adp
_atom_site_refinement_flags_occupancy
_atom_site_disorder_assembly
_atom_site_disorder_group
Na1 Na 0.88609(8) 0.50174(7) 0.48452(6) 0.00986(16) Uani 1 1 d . . . . .
Na2 Na 0.38852(8) 0.99714(8) 0.52376(6) 0.00997(17) Uani 1 1 d . . . . .
O3 O 0.91420(17) 0.52043(15) 0.64408(11) 0.0171(3) Uani 1 1 d . . . . .
O4 O 0.85996(16) 0.50313(15) 0.82559(11) 0.0162(3) Uani 1 1 d . . . . .
O5 O 1.03489(15) 0.66908(15) 0.47297(11) 0.0168(3) Uani 1 1 d . . . . .
O6 O 1.25350(15) 0.81438(15) 0.52881(11) 0.0161(3) Uani 1 1 d . . . . .
O7 O 0.73325(16) 0.66311(15) 0.48724(11) 0.0158(3) Uani 1 1 d . . . . .
O8 O 0.55052(15) 0.84916(15) 0.51659(11) 0.0155(3) Uani 1 1 d . . . . .
O9 O 0.53485(15) 1.17461(15) 0.53054(11) 0.0151(3) Uani 1 1 d . . . . .
O10 O 0.73519(15) 1.33196(14) 0.48471(11) 0.0150(3) Uani 1 1 d . . . . .
O11 O 0.35897(17) 0.99607(15) 0.36507(12) 0.0170(3) Uani 1 1 d . . . . .
O12 O 0.41149(16) 1.01446(16) 0.18346(11) 0.0172(3) Uani 1 1 d . . . . .
O13 O 0.22206(15) 1.14382(15) 0.51772(11) 0.0146(3) Uani 1 1 d . . . . .
O14 O 0.04471(15) 1.34595(14) 0.49525(11) 0.0149(3) Uani 1 1 d . . . . .
C3 C 0.9628(2) 0.4184(2) 0.70285(16) 0.0175(4) Uani 1 1 d . . . . .
H3A H 1.0444 0.4422 0.7324 0.021 Uiso 1 1 calc R . . . .
H3B H 0.9726 0.3418 0.6678 0.021 Uiso 1 1 calc R . . . .
C4 C 0.8756(2) 0.3914(2) 0.77242(16) 0.0174(4) Uani 1 1 d . . . . .
H4A H 0.7949 0.3645 0.7429 0.021 Uiso 1 1 calc R . . . .
H4B H 0.9092 0.3223 0.8112 0.021 Uiso 1 1 calc R . . . .
C5 C 0.8989(2) 0.6325(2) 0.69735(15) 0.0169(4) Uani 1 1 d . . . . .
H5A H 0.8651 0.7015 0.6587 0.020 Uiso 1 1 calc R . . . .
H5B H 0.9798 0.6594 0.7267 0.020 Uiso 1 1 calc R . . . .
C6 C 0.8115(2) 0.6050(2) 0.76767(15) 0.0168(4) Uani 1 1 d . . . . .
H6A H 0.8020 0.6814 0.8031 0.020 Uiso 1 1 calc R . . . .
H6B H 0.7296 0.5815 0.7383 0.020 Uiso 1 1 calc R . . . .
C7 C 1.1443(2) 0.6609(2) 0.42638(16) 0.0173(4) Uani 1 1 d . . . . .
H7A H 1.1374 0.7217 0.3771 0.021 Uiso 1 1 calc R . . . .
H7B H 1.1502 0.5758 0.4014 0.021 Uiso 1 1 calc R . . . .
C8 C 1.2610(2) 0.6892(2) 0.48977(16) 0.0175(4) Uani 1 1 d . . . . .
H8A H 1.2704 0.6255 0.5371 0.021 Uiso 1 1 calc R . . . .
H8B H 1.3339 0.6847 0.4571 0.021 Uiso 1 1 calc R . . . .
C9 C 1.0276(2) 0.7946(2) 0.51081(16) 0.0170(4) Uani 1 1 d . . . . .
H9A H 0.9540 0.8005 0.5426 0.020 Uiso 1 1 calc R . . . .
H9B H 1.0198 0.8577 0.4630 0.020 Uiso 1 1 calc R . . . .
C10 C 1.1436(2) 0.8222(2) 0.57510(15) 0.0172(4) Uani 1 1 d . . . . .
H10A H 1.1375 0.9071 0.6004 0.021 Uiso 1 1 calc R . . . .
H10B H 1.1498 0.7609 0.6240 0.021 Uiso 1 1 calc R . . . .
C11 C 0.7033(2) 0.7657(2) 0.42428(16) 0.0165(4) Uani 1 1 d . . . . .
H11A H 0.6386 0.7381 0.3778 0.020 Uiso 1 1 calc R . . . .
H11B H 0.7769 0.7885 0.3958 0.020 Uiso 1 1 calc R . . . .
C12 C 0.6580(2) 0.8808(2) 0.47263(16) 0.0158(4) Uani 1 1 d . . . . .
H12A H 0.7245 0.9111 0.5168 0.019 Uiso 1 1 calc R . . . .
H12B H 0.6368 0.9491 0.4297 0.019 Uiso 1 1 calc R . . . .
C13 C 0.6258(2) 0.6320(2) 0.53124(16) 0.0160(4) Uani 1 1 d . . . . .
H13A H 0.6468 0.5640 0.5744 0.019 Uiso 1 1 calc R . . . .
H13B H 0.5593 0.6014 0.4872 0.019 Uiso 1 1 calc R . . . .
C14 C 0.5802(2) 0.7473(2) 0.57921(16) 0.0165(4) Uani 1 1 d . . . . .
H14A H 0.5065 0.7246 0.6075 0.020 Uiso 1 1 calc R . . . .
H14B H 0.6446 0.7751 0.6258 0.020 Uiso 1 1 calc R . . . .
C15 C 0.6534(2) 1.1788(2) 0.58531(15) 0.0161(4) Uani 1 1 d . . . . .
H15A H 0.6700 1.0965 0.6142 0.019 Uiso 1 1 calc R . . . .
H15B H 0.6505 1.2427 0.6320 0.019 Uiso 1 1 calc R . . . .
C16 C 0.7579(2) 1.2108(2) 0.52923(17) 0.0168(4) Uani 1 1 d . . . . .
H16A H 0.8368 1.2141 0.5676 0.020 Uiso 1 1 calc R . . . .
H16B H 0.7639 1.1444 0.4847 0.020 Uiso 1 1 calc R . . . .
C17 C 0.5125(2) 1.2955(2) 0.48546(16) 0.0155(4) Uani 1 1 d . . . . .
H17A H 0.5071 1.3626 0.5296 0.019 Uiso 1 1 calc R . . . .
H17B H 0.4334 1.2923 0.4472 0.019 Uiso 1 1 calc R . . . .
C18 C 0.6171(2) 1.3256(2) 0.42907(15) 0.0160(4) Uani 1 1 d . . . . .
H18A H 0.6208 1.2599 0.3837 0.019 Uiso 1 1 calc R . . . .
H18B H 0.6005 1.4068 0.3987 0.019 Uiso 1 1 calc R . . . .
C19 C 0.3749(2) 0.8845(2) 0.31181(15) 0.0171(4) Uani 1 1 d . . . . .
H19A H 0.2941 0.8568 0.2830 0.020 Uiso 1 1 calc R . . . .
H19B H 0.4098 0.8159 0.3504 0.020 Uiso 1 1 calc R . . . .
C20 C 0.4610(2) 0.9122(2) 0.24089(16) 0.0177(4) Uani 1 1 d . . . . .
H20A H 0.5432 0.9357 0.2697 0.021 Uiso 1 1 calc R . . . .
H20B H 0.4699 0.8360 0.2052 0.021 Uiso 1 1 calc R . . . .
C21 C 0.3103(2) 1.0982(2) 0.30762(15) 0.0164(4) Uani 1 1 d . . . . .
H21A H 0.3010 1.1743 0.3433 0.020 Uiso 1 1 calc R . . . .
H21B H 0.2283 1.0748 0.2783 0.020 Uiso 1 1 calc R . . . .
C22 C 0.3973(2) 1.1260(2) 0.23728(16) 0.0168(4) Uani 1 1 d . . . . .
H22A H 0.3637 1.1956 0.1991 0.020 Uiso 1 1 calc R . . . .
H22B H 0.4785 1.1521 0.2665 0.020 Uiso 1 1 calc R . . . .
C23 C 0.0995(2) 1.1249(2) 0.47052(15) 0.0151(4) Uani 1 1 d . . . . .
H23A H 0.0433 1.0940 0.5121 0.018 Uiso 1 1 calc R . . . .
H23B H 0.1036 1.0607 0.4242 0.018 Uiso 1 1 calc R . . . .
C24 C 0.0489(2) 1.2485(2) 0.42794(15) 0.0147(4) Uani 1 1 d . . . . .
H24A H 0.1019 1.2765 0.3834 0.018 Uiso 1 1 calc R . . . .
H24B H -0.0346 1.2343 0.3977 0.018 Uiso 1 1 calc R . . . .
C25 C 0.2168(2) 1.2413(2) 0.58480(15) 0.0164(4) Uani 1 1 d . . . . .
H25A H 0.2999 1.2552 0.6159 0.020 Uiso 1 1 calc R . . . .
H25B H 0.1625 1.2137 0.6286 0.020 Uiso 1 1 calc R . . . .
C26 C 0.1677(2) 1.3647(2) 0.54156(16) 0.0152(4) Uani 1 1 d . . . . .
H26A H 0.1646 1.4299 0.5874 0.018 Uiso 1 1 calc R . . . .
H26B H 0.2237 1.3940 0.4994 0.018 Uiso 1 1 calc R . . . .
P1 P 0.95456(9) 1.03405(7) 0.73002(7) 0.03384(18) Uani 1 1 d . . . . .
O1 O 0.7533(3) 0.9266(3) 0.8067(2) 0.0624(9) Uani 1 1 d . . . . .
C1 C 0.8360(3) 0.9718(2) 0.77394(18) 0.0212(5) Uani 1 1 d . . . . .
P2A P 0.45016(12) 0.53780(13) 0.23116(11) 0.0310(3) Uani 0.841(4) 1 d D . P A 1
O2A O 0.2494(3) 0.4103(3) 0.2934(3) 0.0809(15) Uani 0.841(4) 1 d D . P A 1
C2A C 0.3279(6) 0.4632(6) 0.2648(6) 0.0227(13) Uani 0.841(4) 1 d D . P A 1
P2B P 0.3291(11) 0.4754(12) 0.2816(8) 0.029(3) Uiso 0.159(4) 1 d D U P A 2
O2B O 0.5288(16) 0.5757(16) 0.2070(12) 0.052(4) Uiso 0.159(4) 1 d D U P A 2
C2B C 0.456(4) 0.519(5) 0.241(4) 0.074(16) Uiso 0.159(4) 1 d D U P A 2

loop_
_atom_site_aniso_label
_atom_site_aniso_U_11
_atom_site_aniso_U_22
_atom_site_aniso_U_33
_atom_site_aniso_U_23
_atom_site_aniso_U_13
_atom_site_aniso_U_12
Na1 0.0102(4) 0.0089(3) 0.0104(3) 0.0002(3) 0.0009(3) 0.0009(3)
Na2 0.0099(4) 0.0095(3) 0.0104(3) 0.0001(3) 0.0008(3) 0.0008(3)
O3 0.0226(9) 0.0194(7) 0.0092(7) 0.0005(6) 0.0013(6) 0.0019(6)
O4 0.0202(9) 0.0196(7) 0.0088(7) -0.0007(6) 0.0018(6) -0.0005(6)
O5 0.0160(8) 0.0148(7) 0.0191(7) -0.0002(6) 0.0001(6) -0.0068(6)
O6 0.0141(8) 0.0151(7) 0.0190(7) 0.0013(6) 0.0016(6) -0.0049(6)
O7 0.0146(8) 0.0154(7) 0.0179(8) 0.0008(6) 0.0033(6) 0.0061(6)
O8 0.0140(8) 0.0147(7) 0.0176(8) 0.0004(6) 0.0013(6) 0.0062(6)
O9 0.0126(8) 0.0133(7) 0.0193(8) 0.0005(6) 0.0012(6) -0.0031(6)
O10 0.0119(8) 0.0136(7) 0.0190(8) 0.0016(6) -0.0003(6) -0.0041(6)
O11 0.0214(9) 0.0202(7) 0.0096(7) 0.0005(6) 0.0025(6) 0.0026(6)
O12 0.0204(9) 0.0217(8) 0.0094(7) 0.0005(6) 0.0009(6) 0.0009(6)
O13 0.0119(8) 0.0140(7) 0.0173(8) -0.0017(6) -0.0003(6) 0.0054(6)
O14 0.0132(8) 0.0138(7) 0.0173(8) -0.0022(6) -0.0006(6) 0.0046(6)
C3 0.0212(11) 0.0177(10) 0.0138(9) -0.0011(8) 0.0028(9) 0.0015(9)
C4 0.0208(12) 0.0180(9) 0.0132(9) 0.0016(8) 0.0012(9) -0.0020(8)
C5 0.0212(12) 0.0164(10) 0.0134(10) -0.0007(8) 0.0027(9) -0.0005(8)
C6 0.0169(11) 0.0213(10) 0.0117(9) 0.0018(8) -0.0003(8) 0.0019(8)
C7 0.0180(11) 0.0165(10) 0.0170(10) 0.0004(8) 0.0009(9) -0.0040(8)
C8 0.0162(11) 0.0150(9) 0.0208(10) 0.0001(8) 0.0001(9) -0.0033(8)
C9 0.0169(11) 0.0153(9) 0.0187(10) -0.0001(8) 0.0015(8) -0.0036(8)
C10 0.0158(11) 0.0194(10) 0.0163(10) -0.0011(8) 0.0010(8) -0.0051(8)
C11 0.0169(11) 0.0173(9) 0.0153(10) 0.0017(8) 0.0012(9) 0.0053(8)
C12 0.0147(11) 0.0141(9) 0.0192(10) 0.0013(8) 0.0037(8) 0.0026(8)
C13 0.0154(11) 0.0129(9) 0.0196(10) 0.0010(8) 0.0010(9) 0.0033(8)
C14 0.0174(11) 0.0161(9) 0.0168(10) 0.0007(8) 0.0050(9) 0.0051(8)
C15 0.0143(11) 0.0161(10) 0.0173(10) 0.0026(8) -0.0008(9) -0.0038(8)
C16 0.0123(10) 0.0146(9) 0.0233(10) 0.0023(8) 0.0011(9) -0.0018(8)
C17 0.0121(10) 0.0147(9) 0.0195(10) 0.0017(8) 0.0005(8) -0.0012(8)
C18 0.0158(11) 0.0172(10) 0.0146(10) 0.0001(8) -0.0001(9) -0.0016(8)
C19 0.0212(12) 0.0177(10) 0.0121(9) 0.0017(8) 0.0010(9) -0.0002(8)
C20 0.0168(10) 0.0229(10) 0.0132(10) -0.0012(9) 0.0012(9) 0.0007(9)
C21 0.0179(11) 0.0195(10) 0.0114(9) -0.0006(8) 0.0006(8) 0.0021(8)
C22 0.0189(11) 0.0183(10) 0.0130(9) -0.0008(8) 0.0008(8) -0.0033(8)
C23 0.0158(11) 0.0110(9) 0.0182(10) -0.0020(7) 0.0002(9) 0.0010(7)
C24 0.0146(10) 0.0160(9) 0.0127(9) -0.0009(8) -0.0019(8) 0.0042(8)
C25 0.0171(11) 0.0148(9) 0.0164(10) -0.0015(8) -0.0018(9) 0.0041(8)
C26 0.0122(10) 0.0143(10) 0.0186(10) -0.0013(8) 0.0002(8) 0.0015(8)
P1 0.0274(4) 0.0339(3) 0.0410(4) 0.0125(3) 0.0074(3) 0.0049(3)
O1 0.0548(17) 0.0455(13) 0.096(2) 0.0254(14) 0.0466(17) 0.0124(12)
C1 0.0269(13) 0.0139(9) 0.0231(11) 0.0053(9) 0.0047(10) 0.0113(9)
P2A 0.0265(5) 0.0250(5) 0.0415(6) 0.0105(4) 0.0038(4) 0.0029(3)
O2A 0.064(2) 0.0367(15) 0.156(4) 0.025(2) 0.073(3) 0.0122(15)
C2A 0.033(3) 0.0098(19) 0.026(3) 0.0015(18) 0.0035(19) 0.0068(13)

loop_
_atom_type_symbol
_atom_type_description
_atom_type_scat_dispersion_real
_atom_type_scat_dispersion_imag
_atom_type_scat_source
C C 0.0181 0.0091 'International Tables Vol C Tables 4.2.6.8 and 6.1.1.4'
H H 0.0000 0.0000 'International Tables Vol C Tables 4.2.6.8 and 6.1.1.4'
Na Na 0.1353 0.1239 'International Tables Vol C Tables 4.2.6.8 and 6.1.1.4'
O O 0.0492 0.0322 'International Tables Vol C Tables 4.2.6.8 and 6.1.1.4'
P P 0.2955 0.4335 'International Tables Vol C Tables 4.2.6.8 and 6.1.1.4'

loop_
_exptl_crystal_face_index_h
_exptl_crystal_face_index_k
_exptl_crystal_face_index_l
_exptl_crystal_face_perp_dist
0 0 -1 0.0616
-5 -4 2 0.0569
0 0 1 0.0616
4 -5 -2 0.0621
-4 5 2 0.0621
4 -5 4 0.0574
5 2 -3 0.0605
0 3 -5 0.0873
-4 5 5 0.0600
-2 -4 -5 0.0636
1 -2 -5 0.0632
5 2 5 0.0397

loop_
_geom_angle_atom_site_label_1
_geom_angle_atom_site_label_2
_geom_angle_atom_site_label_3
_geom_angle
_geom_angle_site_symmetry_1
_geom_angle_site_symmetry_3
O3 Na1 O5 90.13(6) . .
O3 Na1 O10 93.93(7) . 1_545
O4 Na1 O3 176.49(7) 2_564 .
O4 Na1 O5 86.98(6) 2_564 .
O4 Na1 O10 88.97(6) 2_564 1_545
O5 Na1 O10 175.94(7) . 1_545
O7 Na1 O3 86.20(6) . .
O7 Na1 O4 91.66(6) . 2_564
O7 Na1 O5 87.17(6) . .
O7 Na1 O10 93.26(7) . 1_545
O14 Na1 O3 88.82(6) 1_645 .
O14 Na1 O4 93.24(6) 1_645 2_564
O14 Na1 O5 91.50(6) 1_645 .
O14 Na1 O7 174.84(7) 1_645 .
O14 Na1 O10 88.42(6) 1_645 1_545
O6 Na2 O9 175.03(7) 1_455 .
O8 Na2 O6 86.04(6) . 1_455
O8 Na2 O9 91.45(7) . .
O8 Na2 O11 88.11(7) . .
O8 Na2 O12 91.09(6) . 2_575
O8 Na2 O13 175.16(7) . .
O11 Na2 O6 90.85(7) . 1_455
O11 Na2 O9 93.36(7) . .
O11 Na2 O12 176.35(7) . 2_575
O12 Na2 O6 85.55(6) 2_575 1_455
O12 Na2 O9 90.22(6) 2_575 .
O13 Na2 O6 93.45(7) . 1_455
O13 Na2 O9 89.41(6) . .
O13 Na2 O11 87.09(6) . .
O13 Na2 O12 93.67(7) . 2_575
C3 O3 Na1 123.15(13) . .
C5 O3 Na1 127.87(13) . .
C5 O3 C3 108.73(17) . .
C4 O4 Na1 122.19(13) . 2_565
C6 O4 Na1 128.17(13) . 2_565
C6 O4 C4 109.11(17) . .
C7 O5 Na1 125.68(13) . .
C9 O5 Na1 125.03(13) . .
C9 O5 C7 109.29(16) . .
C8 O6 Na2 130.38(13) . 1_655
C10 O6 Na2 120.09(13) . 1_655
C10 O6 C8 109.52(16) . .
C11 O7 Na1 128.79(14) . .
C13 O7 Na1 116.48(12) . .
C13 O7 C11 109.73(17) . .
C12 O8 Na2 120.75(13) . .
C14 O8 Na2 125.03(14) . .
C14 O8 C12 109.97(17) . .
C15 O9 Na2 125.19(12) . .
C15 O9 C17 109.33(16) . .
C17 O9 Na2 125.33(13) . .
C16 O10 Na1 124.84(14) . 1_565
C18 O10 Na1 125.75(13) . 1_565
C18 O10 C16 108.64(17) . .
C19 O11 Na2 123.53(13) . .
C21 O11 Na2 126.80(13) . .
C21 O11 C19 109.33(17) . .
C20 O12 Na2 123.58(14) . 2_574
C22 O12 Na2 126.87(13) . 2_574
C22 O12 C20 108.94(18) . .
C23 O13 Na2 125.51(12) . .
C25 O13 Na2 121.74(13) . .
C25 O13 C23 109.59(17) . .
C24 O14 Na1 121.54(13) . 1_465
C26 O14 Na1 124.03(12) . 1_465
C26 O14 C24 109.62(17) . .
O3 C3 H3A 109.6 . .
O3 C3 H3B 109.6 . .
O3 C3 C4 110.49(19) . .
H3A C3 H3B 108.1 . .
C4 C3 H3A 109.6 . .
C4 C3 H3B 109.6 . .
O4 C4 C3 110.65(18) . .
O4 C4 H4A 109.5 . .
O4 C4 H4B 109.5 . .
C3 C4 H4A 109.5 . .
C3 C4 H4B 109.5 . .
H4A C4 H4B 108.1 . .
O3 C5 H5A 109.6 . .
O3 C5 H5B 109.6 . .
O3 C5 C6 110.46(18) . .
H5A C5 H5B 108.1 . .
C6 C5 H5A 109.6 . .
C6 C5 H5B 109.6 . .
O4 C6 C5 110.42(19) . .
O4 C6 H6A 109.6 . .
O4 C6 H6B 109.6 . .
C5 C6 H6A 109.6 . .
C5 C6 H6B 109.6 . .
H6A C6 H6B 108.1 . .
O5 C7 H7A 109.6 . .
O5 C7 H7B 109.6 . .
O5 C7 C8 110.50(19) . .
H7A C7 H7B 108.1 . .
C8 C7 H7A 109.6 . .
C8 C7 H7B 109.6 . .
O6 C8 C7 110.59(19) . .
O6 C8 H8A 109.5 . .
O6 C8 H8B 109.5 . .
C7 C8 H8A 109.5 . .
C7 C8 H8B 109.5 . .
H8A C8 H8B 108.1 . .
O5 C9 H9A 109.6 . .
O5 C9 H9B 109.6 . .
O5 C9 C10 110.31(19) . .
H9A C9 H9B 108.1 . .
C10 C9 H9A 109.6 . .
C10 C9 H9B 109.6 . .
O6 C10 C9 110.22(18) . .
O6 C10 H10A 109.6 . .
O6 C10 H10B 109.6 . .
C9 C10 H10A 109.6 . .
C9 C10 H10B 109.6 . .
H10A C10 H10B 108.1 . .
O7 C11 H11A 109.7 . .
O7 C11 H11B 109.7 . .
O7 C11 C12 109.89(19) . .
H11A C11 H11B 108.2 . .
C12 C11 H11A 109.7 . .
C12 C11 H11B 109.7 . .
O8 C12 C11 110.82(18) . .
O8 C12 H12A 109.5 . .
O8 C12 H12B 109.5 . .
C11 C12 H12A 109.5 . .
C11 C12 H12B 109.5 . .
H12A C12 H12B 108.1 . .
O7 C13 H13A 109.4 . .
O7 C13 H13B 109.4 . .
O7 C13 C14 111.04(18) . .
H13A C13 H13B 108.0 . .
C14 C13 H13A 109.4 . .
C14 C13 H13B 109.4 . .
O8 C14 C13 110.04(18) . .
O8 C14 H14A 109.7 . .
O8 C14 H14B 109.7 . .
C13 C14 H14A 109.7 . .
C13 C14 H14B 109.7 . .
H14A C14 H14B 108.2 . .
O9 C15 H15A 109.5 . .
O9 C15 H15B 109.5 . .
O9 C15 C16 110.88(19) . .
H15A C15 H15B 108.1 . .
C16 C15 H15A 109.5 . .
C16 C15 H15B 109.5 . .
O10 C16 C15 110.74(18) . .
O10 C16 H16A 109.5 . .
O10 C16 H16B 109.5 . .
C15 C16 H16A 109.5 . .
C15 C16 H16B 109.5 . .
H16A C16 H16B 108.1 . .
O9 C17 H17A 109.6 . .
O9 C17 H17B 109.6 . .
O9 C17 C18 110.39(18) . .
H17A C17 H17B 108.1 . .
C18 C17 H17A 109.6 . .
C18 C17 H17B 109.6 . .
O10 C18 C17 110.45(18) . .
O10 C18 H18A 109.6 . .
O10 C18 H18B 109.6 . .
C17 C18 H18A 109.6 . .
C17 C18 H18B 109.6 . .
H18A C18 H18B 108.1 . .
O11 C19 H19A 109.5 . .
O11 C19 H19B 109.5 . .
O11 C19 C20 110.81(18) . .
H19A C19 H19B 108.1 . .
C20 C19 H19A 109.5 . .
C20 C19 H19B 109.5 . .
O12 C20 C19 110.4(2) . .
O12 C20 H20A 109.6 . .
O12 C20 H20B 109.6 . .
C19 C20 H20A 109.6 . .
C19 C20 H20B 109.6 . .
H20A C20 H20B 108.1 . .
O11 C21 H21A 109.6 . .
O11 C21 H21B 109.6 . .
O11 C21 C22 110.38(19) . .
H21A C21 H21B 108.1 . .
C22 C21 H21A 109.6 . .
C22 C21 H21B 109.6 . .
O12 C22 C21 110.31(18) . .
O12 C22 H22A 109.6 . .
O12 C22 H22B 109.6 . .
C21 C22 H22A 109.6 . .
C21 C22 H22B 109.6 . .
H22A C22 H22B 108.1 . .
O13 C23 H23A 109.5 . .
O13 C23 H23B 109.5 . .
O13 C23 C24 110.80(18) . .
H23A C23 H23B 108.1 . .
C24 C23 H23A 109.5 . .
C24 C23 H23B 109.5 . .
O14 C24 C23 110.37(17) . .
O14 C24 H24A 109.6 . .
O14 C24 H24B 109.6 . .
C23 C24 H24A 109.6 . .
C23 C24 H24B 109.6 . .
H24A C24 H24B 108.1 . .
O13 C25 H25A 109.6 . .
O13 C25 H25B 109.6 . .
O13 C25 C26 110.24(18) . .
H25A C25 H25B 108.1 . .
C26 C25 H25A 109.6 . .
C26 C25 H25B 109.6 . .
O14 C26 C25 110.38(18) . .
O14 C26 H26A 109.6 . .
O14 C26 H26B 109.6 . .
C25 C26 H26A 109.6 . .
C25 C26 H26B 109.6 . .
H26A C26 H26B 108.1 . .
O1 C1 P1 178.6(3) . .
O2A C2A P2A 175.1(7) . .
O2B C2B P2B 164(5) . .

loop_
_geom_bond_atom_site_label_1
_geom_bond_atom_site_label_2
_geom_bond_distance
_geom_bond_site_symmetry_2
Na1 O3 2.3811(19) .
Na1 O4 2.3639(18) 2_564
Na1 O5 2.3902(17) .
Na1 O7 2.3587(17) .
Na1 O10 2.4051(17) 1_545
Na1 O14 2.3506(17) 1_645
Na2 O6 2.4061(17) 1_455
Na2 O8 2.3411(17) .
Na2 O9 2.4274(17) .
Na2 O11 2.3603(19) .
Na2 O12 2.3780(18) 2_575
Na2 O13 2.3507(17) .
O3 C3 1.443(3) .
O3 C5 1.437(3) .
O4 Na1 2.3639(18) 2_565
O4 C4 1.434(3) .
O4 C6 1.434(3) .
O5 C7 1.436(3) .
O5 C9 1.436(3) .
O6 Na2 2.4061(17) 1_655
O6 C8 1.439(3) .
O6 C10 1.438(3) .
O7 C11 1.440(3) .
O7 C13 1.431(3) .
O8 C12 1.432(3) .
O8 C14 1.431(3) .
O9 C15 1.436(3) .
O9 C17 1.440(3) .
O10 Na1 2.4051(17) 1_565
O10 C16 1.439(3) .
O10 C18 1.439(3) .
O11 C19 1.434(3) .
O11 C21 1.432(3) .
O12 Na2 2.3781(18) 2_574
O12 C20 1.436(3) .
O12 C22 1.435(3) .
O13 C23 1.437(3) .
O13 C25 1.436(3) .
O14 Na1 2.3506(16) 1_465
O14 C24 1.437(3) .
O14 C26 1.435(3) .
C3 H3A 0.9700 .
C3 H3B 0.9700 .
C3 C4 1.504(3) .
C4 H4A 0.9700 .
C4 H4B 0.9700 .
C5 H5A 0.9700 .
C5 H5B 0.9700 .
C5 C6 1.516(3) .
C6 H6A 0.9700 .
C6 H6B 0.9700 .
C7 H7A 0.9700 .
C7 H7B 0.9700 .
C7 C8 1.514(3) .
C8 H8A 0.9700 .
C8 H8B 0.9700 .
C9 H9A 0.9700 .
C9 H9B 0.9700 .
C9 C10 1.514(3) .
C10 H10A 0.9700 .
C10 H10B 0.9700 .
C11 H11A 0.9700 .
C11 H11B 0.9700 .
C11 C12 1.513(3) .
C12 H12A 0.9700 .
C12 H12B 0.9700 .
C13 H13A 0.9700 .
C13 H13B 0.9700 .
C13 C14 1.513(3) .
C14 H14A 0.9700 .
C14 H14B 0.9700 .
C15 H15A 0.9700 .
C15 H15B 0.9700 .
C15 C16 1.513(3) .
C16 H16A 0.9700 .
C16 H16B 0.9700 .
C17 H17A 0.9700 .
C17 H17B 0.9700 .
C17 C18 1.514(3) .
C18 H18A 0.9700 .
C18 H18B 0.9700 .
C19 H19A 0.9700 .
C19 H19B 0.9700 .
C19 C20 1.513(3) .
C20 H20A 0.9700 .
C20 H20B 0.9700 .
C21 H21A 0.9700 .
C21 H21B 0.9700 .
C21 C22 1.514(3) .
C22 H22A 0.9700 .
C22 H22B 0.9700 .
C23 H23A 0.9700 .
C23 H23B 0.9700 .
C23 C24 1.515(3) .
C24 H24A 0.9700 .
C24 H24B 0.9700 .
C25 H25A 0.9700 .
C25 H25B 0.9700 .
C25 C26 1.512(3) .
C26 H26A 0.9700 .
C26 H26B 0.9700 .
P1 C1 1.634(3) .
O1 C1 1.163(4) .
P2A C2A 1.655(6) .
O2A C2A 1.133(7) .
P2B C2B 1.62(2) .
O2B C2B 1.14(2) .

loop_
_geom_torsion_atom_site_label_1
_geom_torsion_atom_site_label_2
_geom_torsion_atom_site_label_3
_geom_torsion_atom_site_label_4
_geom_torsion
_geom_torsion_site_symmetry_1
Na1 O3 C3 C4 -126.74(17) .
Na1 O3 C5 C6 127.27(17) .
Na1 O4 C4 C3 -129.18(16) 2_565
Na1 O4 C6 C5 130.10(16) 2_565
Na1 O5 C7 C8 -122.38(17) .
Na1 O5 C9 C10 121.76(16) .
Na1 O7 C11 C12 -148.76(16) .
Na1 O7 C13 C14 144.70(15) .
Na1 O10 C16 C15 131.09(16) 1_565
Na1 O10 C18 C17 -130.51(15) 1_565
Na1 O14 C24 C23 -145.87(15) 1_465
Na1 O14 C26 C25 145.69(15) 1_465
Na2 O6 C8 C7 -121.04(18) 1_655
Na2 O6 C10 C9 120.70(16) 1_655
Na2 O8 C12 C11 -143.67(15) .
Na2 O8 C14 C13 145.54(16) .
Na2 O9 C15 C16 126.90(16) .
Na2 O9 C17 C18 -126.34(17) .
Na2 O11 C19 C20 -128.53(16) .
Na2 O11 C21 C22 128.46(16) .
Na2 O12 C20 C19 -129.87(16) 2_574
Na2 O12 C22 C21 129.66(16) 2_574
Na2 O13 C23 C24 -142.33(15) .
Na2 O13 C25 C26 140.87(15) .
O3 C3 C4 O4 -59.5(2) .
O3 C5 C6 O4 59.2(2) .
O5 C7 C8 O6 -58.3(2) .
O5 C9 C10 O6 59.5(2) .
O7 C11 C12 O8 -58.3(2) .
O7 C13 C14 O8 58.2(2) .
O9 C15 C16 O10 58.5(2) .
O9 C17 C18 O10 -59.8(2) .
O11 C19 C20 O12 -58.7(2) .
O11 C21 C22 O12 59.6(2) .
O13 C23 C24 O14 -57.8(2) .
O13 C25 C26 O14 59.3(2) .
C3 O3 C5 C6 -58.4(2) .
C4 O4 C6 C5 -58.2(2) .
C5 O3 C3 C4 58.6(2) .
C6 O4 C4 C3 58.6(2) .
C7 O5 C9 C10 -59.0(2) .
C8 O6 C10 C9 -58.1(2) .
C9 O5 C7 C8 58.4(2) .
C10 O6 C8 C7 57.6(2) .
C11 O7 C13 C14 -58.0(2) .
C12 O8 C14 C13 -57.7(2) .
C13 O7 C11 C12 57.6(2) .
C14 O8 C12 C11 58.4(2) .
C15 O9 C17 C18 57.8(2) .
C16 O10 C18 C17 59.1(2) .
C17 O9 C15 C16 -57.3(2) .
C18 O10 C16 C15 -58.5(2) .
C19 O11 C21 C22 -58.1(2) .
C20 O12 C22 C21 -59.1(2) .
C21 O11 C19 C20 57.8(2) .
C22 O12 C20 C19 58.5(2) .
C23 O13 C25 C26 -58.2(2) .
C24 O14 C26 C25 -58.7(2) .
C25 O13 C23 C24 57.7(2) .
C26 O14 C24 C23 57.8(2) .

loop_
_exptl_oxdiff_crystal_face_indexfrac_h
_exptl_oxdiff_crystal_face_indexfrac_k
_exptl_oxdiff_crystal_face_indexfrac_l
_exptl_oxdiff_crystal_face_x
_exptl_oxdiff_crystal_face_y
_exptl_oxdiff_crystal_face_z
0.0000 0.0003 -0.9996 -0.0150 0.1007 -0.0189
-4.9952 -3.9991 1.9967 -0.8957 -0.2673 -0.0283
-0.0000 -0.0003 0.9996 0.0150 -0.1007 0.0189
3.9992 -4.9954 -2.0001 0.0307 -0.0263 -0.9430
-3.9992 4.9954 2.0001 -0.0307 0.0263 0.9430
3.9992 -4.9971 3.9978 0.1208 -0.6306 -0.8296
4.9959 2.0007 -2.9971 0.7148 0.2996 -0.2243
-0.0011 2.9995 -4.9972 0.1737 0.6062 0.2560
-3.9992 4.9945 4.9990 0.0143 -0.2758 0.9997
-1.9971 -3.9964 -5.0001 -0.6443 0.3952 -0.4013
1.0001 -1.9971 -4.9987 -0.1221 0.4210 -0.4084
4.9959 1.9983 5.0001 0.8349 -0.5061 -0.0731

loop_
_twin_individual_id
_twin_individual_mass_fraction_refined
1 0.54(2)
2 0.46(2)
